data_4077092
loop_
_publ_author_name
'Faller, J. W.'
'Kultyshev, Roman G.'

_publ_section_title
;
 Palladium-Catalyzed Cross-Coupling Reactions of Allyl, Phenyl, Alkenyl,
 and Alkynyl Germatranes with Aryl Iodides
;
_journal_issue 26
_journal_name_full Organometallics
_journal_page_first 5911
_journal_paper_doi 10.1021/om020578c
_journal_volume 21
_journal_year 2002
_chemical_formula_moiety 'C8 H15 Ge N O3 '
_chemical_formula_sum 'C8 H15 Ge N O3'
_chemical_formula_weight 245.80
_space_group_IT_number 14
_symmetry_cell_setting monoclinic
_symmetry_Int_Tables_number 14
_symmetry_space_group_name_Hall '-P 2yn'
_symmetry_space_group_name_H-M 'P 1 21/n 1'
_cell_angle_alpha 90
_cell_angle_beta 95.152(5)
_cell_angle_gamma 90
_cell_formula_units_Z 4
_cell_length_a 6.7543(5)
_cell_length_b 9.4464(7)
_cell_length_c 15.430(2)
_cell_measurement_reflns_used 14484
_cell_measurement_temperature 183.2
_cell_measurement_theta_max 27.5
_cell_measurement_theta_min 1.0
_cell_volume 980.52(16)
_computing_cell_refinement Denzo-SMN
_computing_data_collection 'Nonius Collect'
_computing_data_reduction Denzo-SMN
_computing_publication_material 'teXsan for Windows v. 1.06 (MSC 1999)'
_computing_structure_refinement 'teXsan for Windows v. 1.06 (MSC 1999)'
_computing_structure_solution
;
SIR92 (Altomare, et. al. 1994)
;
_diffrn_ambient_temperature 183.2
_diffrn_measurement_device 'Nonius Kappa CCD'
_diffrn_measurement_method \w
_diffrn_orient_matrix_UB_11 0.00000
_diffrn_orient_matrix_UB_12 0.00000
_diffrn_orient_matrix_UB_13 0.00000
_diffrn_orient_matrix_UB_21 0.00000
_diffrn_orient_matrix_UB_22 0.00000
_diffrn_orient_matrix_UB_23 0.00000
_diffrn_orient_matrix_UB_31 0.00000
_diffrn_orient_matrix_UB_32 0.00000
_diffrn_orient_matrix_UB_33 0.00000
_diffrn_radiation_detector CCD
_diffrn_radiation_monochromator graphite
_diffrn_radiation_source 'X-ray tube'
_diffrn_radiation_type 'Mo K\a'
_diffrn_radiation_wavelength 0.7107
_diffrn_reflns_av_R_equivalents 0.04170
_diffrn_reflns_av_sigmaI/netI 0.074
_diffrn_reflns_limit_h_max 8
_diffrn_reflns_limit_h_min -8
_diffrn_reflns_limit_k_max 12
_diffrn_reflns_limit_k_min -12
_diffrn_reflns_limit_l_max 20
_diffrn_reflns_limit_l_min -19
_diffrn_reflns_number 6135
_diffrn_reflns_reduction_process 'Lp corrections applied'
_diffrn_reflns_theta_max 27.49
_diffrn_reflns_theta_min 3.03
_diffrn_standards_decay_% 0.00
_diffrn_standards_interval_count 0
_diffrn_standards_number 0
_exptl_absorpt_coefficient_mu 3.098
_exptl_absorpt_correction_T_max 0.596
_exptl_absorpt_correction_T_min 0.459
_exptl_absorpt_correction_type multi-scan
_exptl_crystal_colour colorless
_exptl_crystal_density_diffrn 1.665
_exptl_crystal_density_meas ?
_exptl_crystal_description needle
_exptl_crystal_F_000 504.00
_exptl_crystal_size_max 0.19
_exptl_crystal_size_mid 0.17
_exptl_crystal_size_min 0.17
_refine_diff_density_max 0.49
_refine_diff_density_min -0.88
_refine_ls_extinction_method none
_refine_ls_goodness_of_fit_all 1.58
_refine_ls_goodness_of_fit_ref 1.64
_refine_ls_hydrogen_treatment noref
_refine_ls_matrix_type full
_refine_ls_number_constraints 0
_refine_ls_number_parameters 118
_refine_ls_number_reflns 1863
_refine_ls_number_restraints 0
_refine_ls_R_factor_all 0.045
_refine_ls_R_factor_gt 0.038
_refine_ls_shift/su_max 0.0000
_refine_ls_shift/su_mean 0.0000
_refine_ls_structure_factor_coef F
_refine_ls_weighting_details 'w = 1/[\s^2^(Fo) + 0.00002|Fo|^2^]'
_refine_ls_weighting_scheme sigma
_refine_ls_wR_factor_all 0.057
_refine_ls_wR_factor_ref 0.054
_reflns_number_gt 1863
_reflns_number_total 2310
_reflns_threshold_expression I>3.00\s(I)
_cod_data_source_file om020578c.cif
_cod_data_source_block '_2242vinylgermatrane'
_cod_depositor_comments
;
The following automatic conversions were performed:

'_exptl_absorpt_correction_type' value 'multiscan' changed to
'multi-scan' according to
/home/saulius/struct/CIF-dictionaries/cif_core.dic dictionary named
'cif_core.dic' version 2.4.1 from 2010-06-29.

Automatic conversion script
Id: cif_fix_values 1715 2011-07-08 13:25:40Z adriana 

The following automatic conversions were performed:

'_exptl_crystal_density_meas' value 'not measured' was changed to '?'
- the value is perceived as not measured.

Automatic conversion script
Id: cif_fix_values 3008 2015-01-20 13:52:24Z robertas 
;
_cod_original_cell_volume 980.53(12)
_cod_original_sg_symbol_H-M 'P 21/n     '
_cod_original_formula_sum 'C8 H15 Ge N O3 '
_cod_database_code 4077092

loop_
_symmetry_equiv_pos_as_xyz
'   +x,   +y,   +z'
1/2-x,1/2+y,1/2-z
'   -x,   -y,   -z'
1/2+x,1/2-y,1/2+z

loop_
_atom_site_label
_atom_site_fract_x
_atom_site_fract_y
_atom_site_fract_z
_atom_site_U_iso_or_equiv
_atom_site_occupancy
_atom_site_adp_type
_atom_site_calc_flag
Ge(1) 0.53093(3) 0.18764(3) 0.86588(2) 0.02615(9) 1.000 Uani d
O(1) 0.6240(3) 0.2240(2) 0.76184(12) 0.0321(5) 1.000 Uani d
O(2) 0.6693(2) 0.0642(2) 0.93576(11) 0.0319(5) 1.000 Uani d
O(3) 0.2696(3) 0.2163(2) 0.87459(13) 0.0347(5) 1.000 Uani d
N(1) 0.4202(3) -0.0070(2) 0.79806(13) 0.0281(5) 1.000 Uani d
C(1) 0.5555(4) 0.1390(3) 0.6896(2) 0.0331(7) 1.000 Uani d
C(2) 0.5242(4) -0.0130(3) 0.7181(2) 0.0329(6) 1.000 Uani d
C(3) 0.6749(4) -0.0800(3) 0.9085(2) 0.0348(7) 1.000 Uani d
C(4) 0.4782(4) -0.1198(3) 0.8607(2) 0.0336(7) 1.000 Uani d
C(5) 0.1369(4) 0.1023(3) 0.8562(2) 0.0371(7) 1.000 Uani d
C(6) 0.2044(4) 0.0142(3) 0.7820(2) 0.0331(6) 1.000 Uani d
C(7) 0.6171(4) 0.3606(3) 0.9263(2) 0.0357(7) 1.000 Uani d
C(8) 0.7797(4) 0.3750(3) 0.9782(2) 0.0445(8) 1.000 Uani d
H(1) 0.4332 0.1760 0.6640 0.040 1.000 Uiso c
H(2) 0.6512 0.1403 0.6481 0.040 1.000 Uiso c
H(3) 0.6487 -0.0591 0.7296 0.040 1.000 Uiso c
H(4) 0.4457 -0.0628 0.6739 0.040 1.000 Uiso c
H(5) 0.7777 -0.0918 0.8709 0.042 1.000 Uiso c
H(6) 0.7000 -0.1392 0.9580 0.042 1.000 Uiso c
H(7) 0.3803 -0.1294 0.9009 0.040 1.000 Uiso c
H(8) 0.4910 -0.2068 0.8308 0.040 1.000 Uiso c
H(9) 0.1341 0.0446 0.9065 0.044 1.000 Uiso c
H(10) 0.0074 0.1383 0.8401 0.044 1.000 Uiso c
H(11) 0.1750 0.0625 0.7284 0.040 1.000 Uiso c
H(12) 0.1385 -0.0747 0.7798 0.040 1.000 Uiso c
H(13) 0.5340 0.4414 0.9173 0.043 1.000 Uiso c
H(14) 0.8107 0.4637 1.0052 0.053 1.000 Uiso c
H(15) 0.8670 0.2968 0.9890 0.053 1.000 Uiso c

loop_
_atom_site_aniso_label
_atom_site_aniso_U_11
_atom_site_aniso_U_22
_atom_site_aniso_U_33
_atom_site_aniso_U_12
_atom_site_aniso_U_13
_atom_site_aniso_U_23
Ge(1) 0.0242(2) 0.0268(2) 0.0278(2) -0.00113(9) 0.00418(11) -0.00088(9)
O(1) 0.0369(9) 0.0294(9) 0.0306(9) -0.0072(8) 0.0061(7) -0.0027(7)
O(2) 0.0326(9) 0.0326(9) 0.0304(9) -0.0016(7) 0.0025(7) -0.0015(7)
O(3) 0.0254(8) 0.0343(9) 0.0444(11) 0.0000(7) 0.0031(8) -0.0060(8)
N(1) 0.0252(9) 0.0282(11) 0.0307(11) -0.0012(8) 0.0022(8) -0.0002(9)
C(1) 0.0416(13) 0.0314(13) 0.0265(13) -0.0021(11) 0.0041(10) -0.0007(10)
C(2) 0.0389(13) 0.0326(13) 0.0277(12) -0.0004(10) 0.0051(10) -0.0035(10)
C(3) 0.0394(13) 0.0304(13) 0.034(1) 0.0052(10) 0.0028(11) 0.0026(11)
C(4) 0.0378(12) 0.0275(13) 0.036(1) -0.0008(11) 0.0074(10) 0.0039(10)
C(5) 0.0208(10) 0.044(2) 0.047(2) -0.0035(10) 0.0042(10) -0.0013(12)
C(6) 0.0268(11) 0.0319(13) 0.040(1) -0.0056(10) -0.0002(10) -0.0030(11)
C(7) 0.0362(13) 0.034(1) 0.038(2) -0.0044(11) 0.0080(11) -0.0041(12)
C(8) 0.047(2) 0.047(2) 0.040(2) -0.013(1) 0.0042(12) -0.008(1)

loop_
_atom_type_symbol
_atom_type_oxidation_number
_atom_type_number_in_cell
_atom_type_scat_dispersion_real
_atom_type_scat_dispersion_imag
_atom_type_scat_source
C 0 32 0.002 0.002
;International Tables for Crystallography
(1992, Vol. C, Table 6.1.1.2)
;
H 0 60 0.000 0.000
;International Tables for Crystallography
(1992, Vol. C, Table 6.1.1.2)
;
Ge 0 4 0.081 1.801
;International Tables for Crystallography
(1992, Vol. C, Tables 4.2.6.8 and 6.1.1.1)
;
N 0 4 0.004 0.003
;International Tables for Crystallography
(1992, Vol. C, Table 6.1.1.2)
;
O 0 12 0.008 0.006
;International Tables for Crystallography
(1992, Vol. C, Table 6.1.1.2)
;

loop_
_geom_angle_atom_site_label_1
_geom_angle_atom_site_label_2
_geom_angle_atom_site_label_3
_geom_angle
_geom_angle_publ_flag
O(1) Ge(1) O(2) 116.97(10) ?
O(1) Ge(1) O(3) 117.27(11) ?
O(1) Ge(1) N(1) 82.40(9) ?
O(1) Ge(1) C(7) 98.80(12) ?
O(2) Ge(1) O(3) 120.92(10) ?
O(2) Ge(1) N(1) 83.09(10) ?
O(2) Ge(1) C(7) 98.09(13) ?
O(3) Ge(1) N(1) 82.45(10) ?
O(3) Ge(1) C(7) 95.21(12) ?
N(1) Ge(1) C(7) 177.66(11) ?
Ge(1) O(1) C(1) 118.4(2) ?
Ge(1) O(2) C(3) 118.0(2) ?
Ge(1) O(3) C(5) 118.5(2) ?
Ge(1) N(1) C(2) 105.1(2) ?
Ge(1) N(1) C(4) 103.5(2) ?
Ge(1) N(1) C(6) 104.7(2) ?
C(2) N(1) C(4) 113.9(3) ?
C(2) N(1) C(6) 113.8(3) ?
C(4) N(1) C(6) 114.3(3) ?
O(1) C(1) C(2) 110.6(3) ?
O(1) C(1) H(1) 109.2 no
O(1) C(1) H(2) 109.2 no
C(2) C(1) H(1) 109.2 no
C(2) C(1) H(2) 109.2 no
H(1) C(1) H(2) 109.5 no
N(1) C(2) C(1) 107.2(3) ?
N(1) C(2) H(3) 110.0 no
N(1) C(2) H(4) 110.0 no
C(1) C(2) H(3) 110.0 no
C(1) C(2) H(4) 110.0 no
H(3) C(2) H(4) 109.5 no
O(2) C(3) C(4) 109.7(3) ?
O(2) C(3) H(5) 109.4 no
O(2) C(3) H(6) 109.4 no
C(4) C(3) H(5) 109.4 no
C(4) C(3) H(6) 109.4 no
H(5) C(3) H(6) 109.5 no
N(1) C(4) C(3) 108.2(3) ?
N(1) C(4) H(7) 109.8 no
N(1) C(4) H(8) 109.8 no
C(3) C(4) H(7) 109.8 no
C(3) C(4) H(8) 109.8 no
H(7) C(4) H(8) 109.5 no
O(3) C(5) C(6) 109.9(3) ?
O(3) C(5) H(9) 109.4 no
O(3) C(5) H(10) 109.4 no
C(6) C(5) H(9) 109.4 no
C(6) C(5) H(10) 109.4 no
H(9) C(5) H(10) 109.5 no
N(1) C(6) C(5) 107.9(3) ?
N(1) C(6) H(11) 109.9 no
N(1) C(6) H(12) 109.9 no
C(5) C(6) H(11) 109.9 no
C(5) C(6) H(12) 109.9 no
H(11) C(6) H(12) 109.5 no
Ge(1) C(7) C(8) 125.5(3) ?
Ge(1) C(7) H(13) 117.3 no
C(8) C(7) H(13) 117.3 no
C(7) C(8) H(14) 120.0 no
C(7) C(8) H(15) 120.0 no
H(14) C(8) H(15) 120.0 no

loop_
_geom_bond_atom_site_label_1
_geom_bond_atom_site_label_2
_geom_bond_distance
_geom_bond_publ_flag
Ge(1) O(1) 1.809(2) ?
Ge(1) O(2) 1.793(2) ?
Ge(1) O(3) 1.803(2) ?
Ge(1) N(1) 2.213(3) ?
Ge(1) C(7) 1.944(4) ?
O(1) C(1) 1.417(4) ?
O(2) C(3) 1.427(4) ?
O(3) C(5) 1.414(4) ?
N(1) C(2) 1.474(4) ?
N(1) C(4) 1.467(4) ?
N(1) C(6) 1.470(4) ?
C(1) C(2) 1.521(5) ?
C(1) H(1) 0.95 no
C(1) H(2) 0.95 no
C(2) H(3) 0.95 no
C(2) H(4) 0.95 no
C(3) C(4) 1.508(5) ?
C(3) H(5) 0.95 no
C(3) H(6) 0.95 no
C(4) H(7) 0.95 no
C(4) H(8) 0.95 no
C(5) C(6) 1.518(5) ?
C(5) H(9) 0.95 no
C(5) H(10) 0.95 no
C(6) H(11) 0.95 no
C(6) H(12) 0.95 no
C(7) C(8) 1.308(5) ?
C(7) H(13) 0.95 no
C(8) H(14) 0.95 no
C(8) H(15) 0.95 no

loop_
_geom_contact_atom_site_label_1
_geom_contact_atom_site_label_2
_geom_contact_distance
_geom_contact_site_symmetry_2
_geom_contact_publ_flag
O(1) C(2) 3.433(4) 2_656 no
O(1) C(6) 3.553(4) 2_556 no
O(1) C(3) 3.581(4) 2_656 no
O(2) O(2) 3.383(4) 3_657 no
O(2) C(4) 3.420(4) 3_657 no
O(2) C(3) 3.493(4) 3_657 no
O(2) C(5) 3.508(4) 1_655 no
O(3) C(2) 3.466(4) 2_556 no
O(3) C(3) 3.575(4) 3_657 no
C(2) C(8) 3.574(5) 2_646 no

loop_
_geom_torsion_atom_site_label_1
_geom_torsion_atom_site_label_2
_geom_torsion_atom_site_label_3
_geom_torsion_atom_site_label_4
_geom_torsion
_geom_torsion_publ_flag
Ge(1) O(1) C(1) C(2) -35.4(3) no
Ge(1) O(2) C(3) C(4) -35.3(3) no
Ge(1) O(3) C(5) C(6) -36.5(3) no
Ge(1) N(1) C(2) C(1) -32.9(3) no
Ge(1) N(1) C(4) C(3) -35.0(3) no
Ge(1) N(1) C(6) C(5) -32.2(3) no
O(1) Ge(1) O(2) C(3) -66.5(2) no
O(1) Ge(1) O(3) C(5) 90.9(3) no
O(1) Ge(1) N(1) C(2) 13.5(2) no
O(1) Ge(1) N(1) C(4) 133.2(2) no
O(1) Ge(1) N(1) C(6) -106.7(2) no
O(1) Ge(1) C(7) C(8) -96.8(3) no
O(1) C(1) C(2) N(1) 44.6(3) no
O(2) Ge(1) O(1) C(1) 90.3(2) no
O(2) Ge(1) O(3) C(5) -63.7(3) no
O(2) Ge(1) N(1) C(2) -105.0(2) no
O(2) Ge(1) N(1) C(4) 14.7(2) no
O(2) Ge(1) N(1) C(6) 134.8(2) no
O(2) Ge(1) C(7) C(8) 22.2(3) no
O(2) C(3) C(4) N(1) 46.5(3) no
O(3) Ge(1) O(1) C(1) -65.3(3) no
O(3) Ge(1) O(2) C(3) 88.2(2) no
O(3) Ge(1) N(1) C(2) 132.4(2) no
O(3) Ge(1) N(1) C(4) -107.9(2) no
O(3) Ge(1) N(1) C(6) 12.2(2) no
O(3) Ge(1) C(7) C(8) 144.5(3) no
O(3) C(5) C(6) N(1) 44.7(4) no
N(1) Ge(1) O(1) C(1) 12.1(2) no
N(1) Ge(1) O(2) C(3) 11.3(2) no
N(1) Ge(1) O(3) C(5) 13.5(2) no
N(1) Ge(1) C(7) C(8) 142.6(28) no
C(1) O(1) Ge(1) C(7) -165.9(2) no
C(1) C(2) N(1) C(4) -145.4(3) no
C(1) C(2) N(1) C(6) 81.1(3) no
C(2) N(1) Ge(1) C(7) 134.4(29) no
C(2) N(1) C(4) C(3) 78.5(3) no
C(2) N(1) C(6) C(5) -146.5(3) no
C(3) O(2) Ge(1) C(7) -170.7(2) no
C(3) C(4) N(1) C(6) -148.3(3) no
C(4) N(1) Ge(1) C(7) -105.9(29) no
C(4) N(1) C(6) C(5) 80.3(3) no
C(5) O(3) Ge(1) C(7) -166.4(3) no
C(6) N(1) Ge(1) C(7) 14.2(30) no
